data_4302263
loop_
_publ_author_name
'Lee, Pei-Ying'
'Liang, Lan-Chang'

_publ_section_title
;
 Synthesis and Structural Characterization of Five-Coordinate Aluminum
 Complexes Containing Diarylamido Diphosphine Ligands
;
_journal_coden_ASTM INOCAJ
_journal_issue 12
_journal_name_full 'Inorganic chemistry'
_journal_page_first 5480
_journal_page_last 5487
_journal_paper_doi 10.1021/ic802030d
_journal_volume 48
_journal_year 2009
_chemical_formula_moiety 'C38 H34 Al N P2'
_chemical_formula_sum 'C38 H34 Al N P2'
_chemical_formula_weight 593.58
_space_group_IT_number 15
_symmetry_cell_setting monoclinic
_symmetry_space_group_name_Hall '-C 2yc'
_symmetry_space_group_name_H-M 'C 1 2/c 1'
_atom_sites_solution_hydrogens geom
_atom_sites_solution_primary direct
_atom_sites_solution_secondary difmap
_audit_creation_method SHELXL-97
_cell_angle_alpha 90.00
_cell_angle_beta 112.537(2)
_cell_angle_gamma 90.00
_cell_formula_units_Z 4
_cell_length_a 19.5904(10)
_cell_length_b 9.7111(5)
_cell_length_c 18.8411(11)
_cell_measurement_reflns_used 6454
_cell_measurement_temperature 200(2)
_cell_measurement_theta_max 25.35
_cell_measurement_theta_min 2.037
_cell_volume 3310.7(3)
_computing_cell_refinement 'HKL Scalepack (Otwinowski & Minor 1997)'
_computing_data_collection 'Collect (Nonius BV, 1997-2000)'
_computing_data_reduction 'HKL Denzo and Scalepack'
_computing_molecular_graphics 'Ortep-3 for Windows (Farrugia, 1997)'
_computing_publication_material 'WinGX publication routines (Farrugia, 1999)'
_computing_structure_refinement 'SHELXL-97 (Sheldrick, 1997)'
_computing_structure_solution 'SHELXS-86 (Sheldrick, 1986)'
_diffrn_ambient_temperature 200(2)
_diffrn_detector_area_resol_mean 9
_diffrn_measured_fraction_theta_full 0.993
_diffrn_measured_fraction_theta_max 0.993
_diffrn_measurement_device_type KappaCCD
_diffrn_measurement_method 'CCD rotation images, thick slices'
_diffrn_radiation_monochromator graphite
_diffrn_radiation_source 'fine-focus sealed tube'
_diffrn_radiation_type MoK\a
_diffrn_radiation_wavelength 0.71073
_diffrn_reflns_av_R_equivalents 0.0983
_diffrn_reflns_av_sigmaI/netI 0.1064
_diffrn_reflns_limit_h_max 21
_diffrn_reflns_limit_h_min -23
_diffrn_reflns_limit_k_max 11
_diffrn_reflns_limit_k_min -9
_diffrn_reflns_limit_l_max 22
_diffrn_reflns_limit_l_min -22
_diffrn_reflns_number 10273
_diffrn_reflns_theta_full 25.34
_diffrn_reflns_theta_max 25.34
_diffrn_reflns_theta_min 2.25
_exptl_absorpt_coefficient_mu 0.184
_exptl_absorpt_correction_T_max 1.0368
_exptl_absorpt_correction_T_min 0.9207
_exptl_absorpt_correction_type multi-scan
_exptl_absorpt_process_details
;
 ?
;
_exptl_crystal_colour colorless
_exptl_crystal_density_diffrn 1.191
_exptl_crystal_density_method 'not measured'
_exptl_crystal_description prism
_exptl_crystal_F_000 1248
_exptl_crystal_size_max 0.11
_exptl_crystal_size_mid 0.09
_exptl_crystal_size_min 0.03
_refine_diff_density_max 0.903
_refine_diff_density_min -0.905
_refine_diff_density_rms 0.282
_refine_ls_extinction_coef 0.039(5)
_refine_ls_extinction_expression Fc^*^=kFc[1+0.001xFc^2^\l^3^/sin(2\q)]^-1/4^
_refine_ls_extinction_method SHELXL
_refine_ls_goodness_of_fit_ref 0.977
_refine_ls_hydrogen_treatment fixed
_refine_ls_matrix_type full
_refine_ls_number_parameters 192
_refine_ls_number_reflns 3008
_refine_ls_number_restraints 0
_refine_ls_restrained_S_all 0.977
_refine_ls_R_factor_all 0.1591
_refine_ls_R_factor_gt 0.0957
_refine_ls_shift/su_max 0.000
_refine_ls_shift/su_mean 0.000
_refine_ls_structure_factor_coef Fsqd
_refine_ls_weighting_details 'calc w=1/[\s^2^(Fo^2^)+(0.2000P)^2^+0.0000P] where P=(Fo^2^+2Fc^2^)/3'
_refine_ls_weighting_scheme calc
_refine_ls_wR_factor_gt 0.2214
_refine_ls_wR_factor_ref 0.2943
_reflns_number_gt 1795
_reflns_number_total 3008
_reflns_threshold_expression >2sigma(I)
_cod_duplicate_entry 4338629
_cod_data_source_file ic802030d_si_001_1.cif
_cod_data_source_block 7813_2a
_cod_original_sg_symbol_H-M 'C 2/c'
_cod_database_code 4302263

loop_
_symmetry_equiv_pos_as_xyz
'x, y, z'
'-x, y, -z+1/2'
'x+1/2, y+1/2, z'
'-x+1/2, y+1/2, -z+1/2'
'-x, -y, -z'
'x, -y, z-1/2'
'-x+1/2, -y+1/2, -z'
'x+1/2, -y+1/2, z-1/2'

loop_
_atom_site_label
_atom_site_type_symbol
_atom_site_fract_x
_atom_site_fract_y
_atom_site_fract_z
_atom_site_U_iso_or_equiv
_atom_site_adp_type
_atom_site_occupancy
_atom_site_symmetry_multiplicity
_atom_site_calc_flag
_atom_site_refinement_flags
_atom_site_disorder_assembly
_atom_site_disorder_group
P1 P 0.11345(6) 0.45187(15) 0.37635(7) 0.0374(6) Uani 1 1 d . . .
Al1 Al 0.0000 0.5096(2) 0.2500 0.0402(7) Uani 1 2 d S . .
N1 N 0.0000 0.3098(6) 0.2500 0.0341(14) Uani 1 2 d S . .
C1 C 0.0562(3) 0.6125(8) 0.2003(4) 0.0637(19) Uani 1 1 d . . .
H1A H 0.0808 0.5490 0.1791 0.096 Uiso 1 1 calc R . .
H1B H 0.0922 0.6699 0.2377 0.096 Uiso 1 1 calc R . .
H1C H 0.0230 0.6690 0.1600 0.096 Uiso 1 1 calc R . .
C2 C 0.0210(2) 0.2343(6) 0.3192(3) 0.0356(12) Uani 1 1 d . . .
C3 C -0.0116(3) 0.1094(6) 0.3252(3) 0.0416(13) Uani 1 1 d . . .
H3 H -0.0495 0.0739 0.2822 0.050 Uiso 1 1 calc R . .
C4 C 0.0113(3) 0.0372(7) 0.3934(3) 0.0515(15) Uani 1 1 d . . .
H4 H -0.0102 -0.0475 0.3950 0.062 Uiso 1 1 calc R . .
C5 C 0.0653(3) 0.0882(7) 0.4593(3) 0.0535(16) Uani 1 1 d . . .
H5 H 0.0803 0.0391 0.5051 0.064 Uiso 1 1 calc R . .
C6 C 0.0966(3) 0.2138(7) 0.4555(3) 0.0489(15) Uani 1 1 d . . .
H6 H 0.1322 0.2504 0.4999 0.059 Uiso 1 1 calc R . .
C7 C 0.0760(3) 0.2873(6) 0.3869(3) 0.0379(13) Uani 1 1 d . . .
C8 C 0.1970(2) 0.4131(5) 0.3596(3) 0.0353(12) Uani 1 1 d . . .
C9 C 0.2181(3) 0.2806(6) 0.3508(3) 0.0391(13) Uani 1 1 d . . .
H9 H 0.1905 0.2062 0.3563 0.047 Uiso 1 1 calc R . .
C10 C 0.2798(3) 0.2581(6) 0.3340(3) 0.0456(14) Uani 1 1 d . . .
H10 H 0.2939 0.1684 0.3287 0.055 Uiso 1 1 calc R . .
C11 C 0.3208(3) 0.3671(6) 0.3248(3) 0.0434(14) Uani 1 1 d . . .
H11 H 0.3618 0.3516 0.3126 0.052 Uiso 1 1 calc R . .
C12 C 0.3001(3) 0.4985(6) 0.3339(3) 0.0496(15) Uani 1 1 d . . .
H12 H 0.3279 0.5727 0.3287 0.060 Uiso 1 1 calc R . .
C13 C 0.2383(3) 0.5221(6) 0.3509(3) 0.0488(15) Uani 1 1 d . . .
H13 H 0.2245 0.6118 0.3564 0.059 Uiso 1 1 calc R . .
C14 C 0.1452(3) 0.5272(6) 0.4726(3) 0.0411(13) Uani 1 1 d . . .
C15 C 0.2188(3) 0.5300(6) 0.5224(3) 0.0498(15) Uani 1 1 d . . .
H15 H 0.2554 0.4957 0.5072 0.060 Uiso 1 1 calc R . .
C16 C 0.2369(4) 0.5847(7) 0.5952(3) 0.0596(17) Uani 1 1 d . . .
H16 H 0.2860 0.5860 0.6293 0.071 Uiso 1 1 calc R . .
C17 C 0.1839(4) 0.6365(7) 0.6176(3) 0.0618(18) Uani 1 1 d . . .
H17 H 0.1969 0.6720 0.6669 0.074 Uiso 1 1 calc R . .
C18 C 0.1114(4) 0.6368(8) 0.5681(4) 0.0663(19) Uani 1 1 d . . .
H18 H 0.0754 0.6739 0.5833 0.080 Uiso 1 1 calc R . .
C19 C 0.0922(3) 0.5825(7) 0.4963(3) 0.0574(17) Uani 1 1 d . . .
H19 H 0.0429 0.5826 0.4628 0.069 Uiso 1 1 calc R . .

loop_
_atom_site_aniso_label
_atom_site_aniso_U_11
_atom_site_aniso_U_22
_atom_site_aniso_U_33
_atom_site_aniso_U_23
_atom_site_aniso_U_13
_atom_site_aniso_U_12
P1 0.0312(8) 0.0438(10) 0.0385(8) -0.0057(6) 0.0147(6) -0.0040(6)
Al1 0.0369(12) 0.0380(14) 0.0518(14) 0.000 0.0239(10) 0.000
N1 0.032(3) 0.039(4) 0.030(3) 0.000 0.010(2) 0.000
C1 0.051(3) 0.071(5) 0.066(4) 0.014(3) 0.019(3) -0.019(3)
C2 0.031(2) 0.042(3) 0.036(3) -0.001(2) 0.015(2) 0.000(2)
C3 0.034(2) 0.054(4) 0.035(3) 0.000(3) 0.012(2) -0.012(2)
C4 0.053(3) 0.059(4) 0.045(3) 0.006(3) 0.021(3) -0.011(3)
C5 0.053(3) 0.067(5) 0.038(3) 0.010(3) 0.015(3) -0.014(3)
C6 0.046(3) 0.068(4) 0.031(3) -0.001(3) 0.013(2) -0.012(3)
C7 0.037(3) 0.044(3) 0.034(3) -0.002(2) 0.016(2) -0.003(2)
C8 0.026(2) 0.038(3) 0.041(3) -0.003(2) 0.013(2) -0.005(2)
C9 0.037(3) 0.041(3) 0.041(3) -0.002(2) 0.016(2) -0.002(2)
C10 0.045(3) 0.043(4) 0.050(3) -0.002(3) 0.020(2) 0.007(3)
C11 0.035(3) 0.053(4) 0.045(3) -0.009(3) 0.017(2) -0.002(3)
C12 0.039(3) 0.048(4) 0.068(4) -0.006(3) 0.027(3) -0.010(3)
C13 0.041(3) 0.037(3) 0.072(4) -0.003(3) 0.026(3) 0.003(3)
C14 0.045(3) 0.037(3) 0.043(3) -0.006(2) 0.019(2) -0.007(2)
C15 0.049(3) 0.047(4) 0.047(3) -0.008(3) 0.011(3) -0.005(3)
C16 0.061(4) 0.052(4) 0.050(3) -0.005(3) 0.003(3) -0.008(3)
C17 0.091(5) 0.047(4) 0.046(3) -0.011(3) 0.025(3) -0.008(4)
C18 0.072(4) 0.076(5) 0.058(4) -0.018(4) 0.033(3) -0.001(4)
C19 0.051(3) 0.073(5) 0.049(3) -0.013(3) 0.020(3) -0.006(3)

loop_
_atom_type_symbol
_atom_type_description
_atom_type_scat_dispersion_real
_atom_type_scat_dispersion_imag
_atom_type_scat_source
C C 0.0033 0.0016 'International Tables Vol C Tables 4.2.6.8 and 6.1.1.4'
H H 0.0000 0.0000 'International Tables Vol C Tables 4.2.6.8 and 6.1.1.4'
Al Al 0.0645 0.0514 'International Tables Vol C Tables 4.2.6.8 and 6.1.1.4'
N N 0.0061 0.0033 'International Tables Vol C Tables 4.2.6.8 and 6.1.1.4'
P P 0.1023 0.0942 'International Tables Vol C Tables 4.2.6.8 and 6.1.1.4'

loop_
_geom_angle_atom_site_label_1
_geom_angle_atom_site_label_2
_geom_angle_atom_site_label_3
_geom_angle
_geom_angle_site_symmetry_1
_geom_angle_site_symmetry_3
_geom_angle_publ_flag
C7 P1 C8 105.5(2) . . ?
C7 P1 C14 104.1(2) . . ?
C8 P1 C14 105.5(2) . . ?
C7 P1 Al1 92.91(16) . . ?
C8 P1 Al1 113.14(16) . . ?
C14 P1 Al1 131.49(19) . . ?
N1 Al1 C1 120.5(2) . 2 ?
N1 Al1 C1 120.5(2) . . ?
C1 Al1 C1 119.0(5) 2 . ?
N1 Al1 P1 77.64(6) . 2 ?
C1 Al1 P1 96.12(18) 2 2 ?
C1 Al1 P1 96.36(18) . 2 ?
N1 Al1 P1 77.64(6) . . ?
C1 Al1 P1 96.36(18) 2 . ?
C1 Al1 P1 96.12(18) . . ?
P1 Al1 P1 155.28(12) 2 . ?
C2 N1 C2 117.4(6) . 2 ?
C2 N1 Al1 121.3(3) . . ?
C2 N1 Al1 121.3(3) 2 . ?
Al1 C1 H1A 109.5 . . ?
Al1 C1 H1B 109.5 . . ?
H1A C1 H1B 109.5 . . ?
Al1 C1 H1C 109.5 . . ?
H1A C1 H1C 109.5 . . ?
H1B C1 H1C 109.5 . . ?
C3 C2 N1 123.1(4) . . ?
C3 C2 C7 117.2(4) . . ?
N1 C2 C7 119.7(5) . . ?
C4 C3 C2 121.4(5) . . ?
C4 C3 H3 119.3 . . ?
C2 C3 H3 119.3 . . ?
C3 C4 C5 121.3(6) . . ?
C3 C4 H4 119.3 . . ?
C5 C4 H4 119.3 . . ?
C6 C5 C4 118.3(5) . . ?
C6 C5 H5 120.8 . . ?
C4 C5 H5 120.8 . . ?
C5 C6 C7 121.6(5) . . ?
C5 C6 H6 119.2 . . ?
C7 C6 H6 119.2 . . ?
C6 C7 C2 120.0(5) . . ?
C6 C7 P1 124.8(4) . . ?
C2 C7 P1 115.2(4) . . ?
C13 C8 C9 119.0(5) . . ?
C13 C8 P1 118.0(4) . . ?
C9 C8 P1 122.9(4) . . ?
C10 C9 C8 120.3(5) . . ?
C10 C9 H9 119.9 . . ?
C8 C9 H9 119.9 . . ?
C11 C10 C9 120.7(5) . . ?
C11 C10 H10 119.7 . . ?
C9 C10 H10 119.7 . . ?
C12 C11 C10 119.1(5) . . ?
C12 C11 H11 120.4 . . ?
C10 C11 H11 120.4 . . ?
C11 C12 C13 120.6(5) . . ?
C11 C12 H12 119.7 . . ?
C13 C12 H12 119.7 . . ?
C8 C13 C12 120.4(5) . . ?
C8 C13 H13 119.8 . . ?
C12 C13 H13 119.8 . . ?
C19 C14 C15 119.1(5) . . ?
C19 C14 P1 117.6(4) . . ?
C15 C14 P1 123.3(4) . . ?
C14 C15 C16 118.9(6) . . ?
C14 C15 H15 120.5 . . ?
C16 C15 H15 120.5 . . ?
C17 C16 C15 120.9(6) . . ?
C17 C16 H16 119.6 . . ?
C15 C16 H16 119.6 . . ?
C16 C17 C18 120.4(6) . . ?
C16 C17 H17 119.8 . . ?
C18 C17 H17 119.8 . . ?
C17 C18 C19 119.6(6) . . ?
C17 C18 H18 120.2 . . ?
C19 C18 H18 120.2 . . ?
C18 C19 C14 121.0(6) . . ?
C18 C19 H19 119.5 . . ?
C14 C19 H19 119.5 . . ?

loop_
_geom_bond_atom_site_label_1
_geom_bond_atom_site_label_2
_geom_bond_distance
_geom_bond_site_symmetry_2
_geom_bond_publ_flag
P1 C7 1.801(6) . ?
P1 C8 1.821(5) . ?
P1 C14 1.829(5) . ?
P1 Al1 2.6202(13) . ?
Al1 N1 1.940(7) . ?
Al1 C1 1.968(6) 2 ?
Al1 C1 1.968(6) . ?
Al1 P1 2.6202(13) 2 ?
N1 C2 1.413(6) . ?
N1 C2 1.413(6) 2 ?
C1 H1A 0.9600 . ?
C1 H1B 0.9600 . ?
C1 H1C 0.9600 . ?
C2 C3 1.395(7) . ?
C2 C7 1.414(7) . ?
C3 C4 1.379(8) . ?
C3 H3 0.9300 . ?
C4 C5 1.377(8) . ?
C4 H4 0.9300 . ?
C5 C6 1.379(8) . ?
C5 H5 0.9300 . ?
C6 C7 1.394(7) . ?
C6 H6 0.9300 . ?
C8 C13 1.379(7) . ?
C8 C9 1.381(7) . ?
C9 C10 1.381(7) . ?
C9 H9 0.9300 . ?
C10 C11 1.378(8) . ?
C10 H10 0.9300 . ?
C11 C12 1.370(8) . ?
C11 H11 0.9300 . ?
C12 C13 1.385(8) . ?
C12 H12 0.9300 . ?
C13 H13 0.9300 . ?
C14 C19 1.385(8) . ?
C14 C15 1.387(7) . ?
C15 C16 1.385(9) . ?
C15 H15 0.9300 . ?
C16 C17 1.359(9) . ?
C16 H16 0.9300 . ?
C17 C18 1.368(9) . ?
C17 H17 0.9300 . ?
C18 C19 1.364(8) . ?
C18 H18 0.9300 . ?
C19 H19 0.9300 . ?
